data_4324852
loop_
_publ_author_name
'Yi Sun'
'Zachary M. Hudson'
'Yingli Rao'
'Suning Wang'

_publ_section_title
;
 Tuning and Switching MLCT Phosphorescence of [Ru(bpy)3]2+ Complexes with
 Triarylboranes and Anions
;
_journal_name_full 'Inorganic Chemistry'
_journal_page_first 3373
_journal_page_last 3378
_journal_paper_doi 10.1021/ic1021966
_journal_volume 50
_journal_year 2011
_chemical_formula_sum 'C94 H106 B2 F12 N6 O0 P2 Ru'
_chemical_formula_weight 1732.48
_chemical_name_systematic
;
 ?
;
_space_group_IT_number 2
_symmetry_cell_setting triclinic
_symmetry_space_group_name_Hall '-P 1'
_symmetry_space_group_name_H-M 'P -1'
_atom_sites_solution_hydrogens geom
_atom_sites_solution_primary direct
_atom_sites_solution_secondary difmap
_audit_creation_method SHELXL-97
_cell_angle_alpha 111.458(2)
_cell_angle_beta 92.169(2)
_cell_angle_gamma 105.539(2)
_cell_formula_units_Z 2
_cell_length_a 15.6063(5)
_cell_length_b 17.0972(5)
_cell_length_c 21.3255(7)
_cell_measurement_reflns_used 1665
_cell_measurement_temperature 180(2)
_cell_measurement_theta_max 16.72
_cell_measurement_theta_min 2.62
_cell_volume 5043.3(3)
_computing_cell_refinement 'Bruker SAINT'
_computing_data_collection 'Bruker APEX2'
_computing_data_reduction 'Bruker SAINT'
_computing_molecular_graphics 'Bruker SHELXTL'
_computing_publication_material 'Bruker SHELXTL'
_computing_structure_refinement 'SHELXL-97 (Sheldrick, 1997)'
_computing_structure_solution 'SHELXS-97 (Sheldrick, 1990)'
_diffrn_ambient_temperature 180(2)
_diffrn_measured_fraction_theta_full 0.991
_diffrn_measured_fraction_theta_max 0.991
_diffrn_measurement_device_type 'Bruker APEX-II CCD'
_diffrn_measurement_method '\f and \w scans'
_diffrn_radiation_monochromator graphite
_diffrn_radiation_source 'fine-focus sealed tube'
_diffrn_radiation_type MoK\a
_diffrn_radiation_wavelength 0.71073
_diffrn_reflns_av_R_equivalents 0.1310
_diffrn_reflns_av_sigmaI/netI 0.2128
_diffrn_reflns_limit_h_max 19
_diffrn_reflns_limit_h_min -18
_diffrn_reflns_limit_k_max 20
_diffrn_reflns_limit_k_min -21
_diffrn_reflns_limit_l_max 26
_diffrn_reflns_limit_l_min -26
_diffrn_reflns_number 46318
_diffrn_reflns_theta_full 26.00
_diffrn_reflns_theta_max 26.00
_diffrn_reflns_theta_min 1.73
_diffrn_standards_number 0
_exptl_absorpt_coefficient_mu 0.252
_exptl_absorpt_correction_T_max 0.9950
_exptl_absorpt_correction_T_min 0.9513
_exptl_absorpt_correction_type multi-scan
_exptl_crystal_colour orange
_exptl_crystal_density_diffrn 1.141
_exptl_crystal_description thin
_exptl_crystal_F_000 1808
_exptl_crystal_size_max 0.20
_exptl_crystal_size_mid 0.10
_exptl_crystal_size_min 0.02
_refine_diff_density_max 0.948
_refine_diff_density_min -0.613
_refine_diff_density_rms 0.090
_refine_ls_extinction_method none
_refine_ls_goodness_of_fit_ref 0.927
_refine_ls_hydrogen_treatment constr
_refine_ls_matrix_type full
_refine_ls_number_parameters 942
_refine_ls_number_reflns 19653
_refine_ls_number_restraints 0
_refine_ls_restrained_S_all 0.927
_refine_ls_R_factor_all 0.1921
_refine_ls_R_factor_gt 0.0910
_refine_ls_shift/su_max 0.889
_refine_ls_shift/su_mean 0.007
_refine_ls_structure_factor_coef Fsqd
_refine_ls_weighting_details 'calc w=1/[\s^2^(Fo^2^)+(0.1000P)^2^+0.0000P] where P=(Fo^2^+2Fc^2^)/3'
_refine_ls_weighting_scheme calc
_refine_ls_wR_factor_gt 0.2063
_refine_ls_wR_factor_ref 0.2459
_reflns_number_gt 7663
_reflns_number_total 19653
_reflns_threshold_expression >2sigma(I)
_cod_data_source_file ic1021966_si_002.cif
_cod_data_source_block sun7a
_cod_database_code 4324852

loop_
_symmetry_equiv_pos_as_xyz
'x, y, z'
'-x, -y, -z'

loop_
_atom_site_label
_atom_site_type_symbol
_atom_site_fract_x
_atom_site_fract_y
_atom_site_fract_z
_atom_site_U_iso_or_equiv
_atom_site_adp_type
_atom_site_occupancy
_atom_site_symmetry_multiplicity
_atom_site_calc_flag
_atom_site_refinement_flags
Ru1 Ru 0.27668(4) 0.18831(4) 0.38616(3) 0.03991(19) Uani 1 1 d .
P1 P 0.0000 0.0000 0.0000 0.0877(11) Uani 1 2 d S
P1A P 0.5000 0.0000 0.5000 0.0865(12) Uani 1 2 d S
P2 P 0.23915(15) -0.48938(14) 0.36000(12) 0.0657(6) Uani 1 1 d .
F1 F 0.0667(4) 0.0110(4) -0.0526(3) 0.1141(19) Uani 1 1 d .
F2 F 0.0177(4) 0.1037(4) 0.0315(3) 0.1167(19) Uani 1 1 d .
F3 F -0.0821(4) -0.0101(4) -0.0520(2) 0.1096(18) Uani 1 1 d .
F4 F 0.4889(5) 0.0933(5) 0.5217(5) 0.182(3) Uani 1 1 d .
F5 F 0.5624(5) 0.0266(6) 0.5681(3) 0.154(3) Uani 1 1 d .
F6 F 0.4127(4) -0.0292(5) 0.5315(3) 0.124(2) Uani 1 1 d .
F7 F 0.2753(3) -0.3990(3) 0.4240(3) 0.0970(16) Uani 1 1 d .
F8 F 0.2808(3) -0.5361(3) 0.4006(2) 0.0818(14) Uani 1 1 d .
F9 F 0.3317(4) -0.4707(4) 0.3319(3) 0.1130(18) Uani 1 1 d .
F10 F 0.2000(4) -0.5833(3) 0.2977(2) 0.1016(17) Uani 1 1 d .
F11 F 0.1982(4) -0.4424(4) 0.3213(3) 0.118(2) Uani 1 1 d .
F12 F 0.1482(3) -0.5114(3) 0.3886(3) 0.1081(18) Uani 1 1 d .
N1 N 0.3682(3) 0.3025(3) 0.4551(2) 0.0394(13) Uani 1 1 d .
N2 N 0.3946(3) 0.1563(3) 0.3740(2) 0.0382(12) Uani 1 1 d .
N3 N 0.1980(3) 0.0719(3) 0.3127(2) 0.0360(12) Uani 1 1 d .
N4 N 0.2880(3) 0.2146(3) 0.2995(2) 0.0386(12) Uani 1 1 d .
N5 N 0.2450(4) 0.1495(3) 0.4648(2) 0.0416(13) Uani 1 1 d .
N6 N 0.1662(3) 0.2301(3) 0.4108(2) 0.0385(13) Uani 1 1 d .
C1 C 0.4559(4) 0.3021(4) 0.4598(3) 0.0404(16) Uani 1 1 d .
C2 C 0.5234(5) 0.3721(4) 0.5070(3) 0.0474(17) Uani 1 1 d .
H2A H 0.5841 0.3715 0.5083 0.057 Uiso 1 1 calc R
C3 C 0.5011(5) 0.4429(4) 0.5522(3) 0.0506(18) Uani 1 1 d .
H3A H 0.5463 0.4911 0.5854 0.061 Uiso 1 1 calc R
C4 C 0.4123(5) 0.4428(4) 0.5485(3) 0.0430(16) Uani 1 1 d .
C5 C 0.3477(4) 0.3730(4) 0.4995(3) 0.0414(16) Uani 1 1 d .
H5A H 0.2872 0.3742 0.4966 0.050 Uiso 1 1 calc R
C6 C 0.3850(5) 0.5147(4) 0.6026(3) 0.0441(16) Uani 1 1 d .
C7 C 0.3188(5) 0.5495(4) 0.5885(3) 0.0520(18) Uani 1 1 d .
H7A H 0.2896 0.5288 0.5430 0.062 Uiso 1 1 calc R
C8 C 0.2955(5) 0.6133(5) 0.6397(4) 0.058(2) Uani 1 1 d .
H8A H 0.2508 0.6366 0.6289 0.070 Uiso 1 1 calc R
C9 C 0.3363(5) 0.6449(4) 0.7079(3) 0.0503(18) Uani 1 1 d .
C10 C 0.4040(5) 0.6120(4) 0.7219(3) 0.0543(19) Uani 1 1 d .
H10A H 0.4342 0.6333 0.7672 0.065 Uiso 1 1 calc R
C11 C 0.4278(5) 0.5471(4) 0.6687(3) 0.0513(18) Uani 1 1 d .
H11A H 0.4743 0.5252 0.6787 0.062 Uiso 1 1 calc R
C12 C 0.4711(4) 0.2210(4) 0.4123(3) 0.0402(16) Uani 1 1 d .
C13 C 0.5541(4) 0.2061(4) 0.4088(3) 0.0454(17) Uani 1 1 d .
H13A H 0.6067 0.2507 0.4365 0.054 Uiso 1 1 calc R
C14 C 0.5596(5) 0.1251(4) 0.3644(3) 0.0464(17) Uani 1 1 d .
H14A H 0.6165 0.1152 0.3611 0.056 Uiso 1 1 calc R
C15 C 0.4834(5) 0.0590(4) 0.3250(3) 0.0425(16) Uani 1 1 d .
C16 C 0.4026(5) 0.0790(4) 0.3315(3) 0.0451(16) Uiso 1 1 d .
H16A H 0.3495 0.0350 0.3041 0.054 Uiso 1 1 calc R
C17 C 0.4842(5) -0.0274(5) 0.2782(3) 0.0494(18) Uani 1 1 d .
C18 C 0.4247(5) -0.0728(5) 0.2170(3) 0.062(2) Uani 1 1 d .
H18A H 0.3860 -0.0453 0.2039 0.075 Uiso 1 1 calc R
C19 C 0.4218(5) -0.1588(5) 0.1747(4) 0.068(2) Uani 1 1 d .
H19A H 0.3799 -0.1886 0.1337 0.081 Uiso 1 1 calc R
C20 C 0.4775(6) -0.2014(5) 0.1906(4) 0.061(2) Uani 1 1 d .
C21 C 0.5383(6) -0.1546(5) 0.2512(4) 0.064(2) Uani 1 1 d .
H21A H 0.5789 -0.1812 0.2633 0.077 Uiso 1 1 calc R
C22 C 0.5410(5) -0.0688(5) 0.2950(4) 0.058(2) Uani 1 1 d .
H22A H 0.5822 -0.0391 0.3363 0.069 Uiso 1 1 calc R
C23 C 0.2189(6) 0.7368(6) 0.7615(4) 0.068(2) Uani 1 1 d .
C24 C 0.1331(7) 0.6740(7) 0.7472(4) 0.088(3) Uani 1 1 d .
C25 C 0.0544(7) 0.6993(8) 0.7537(4) 0.099(3) Uani 1 1 d .
H25A H -0.0017 0.6550 0.7447 0.119 Uiso 1 1 calc R
C26 C 0.0550(8) 0.7857(9) 0.7725(5) 0.095(3) Uani 1 1 d .
C27 C 0.1374(8) 0.8494(7) 0.7832(4) 0.090(3) Uani 1 1 d .
H27A H 0.1400 0.9091 0.7941 0.108 Uiso 1 1 calc R
C28 C 0.2165(7) 0.8249(7) 0.7777(4) 0.081(3) Uani 1 1 d .
C29 C 0.1207(7) 0.5757(6) 0.7257(5) 0.110(4) Uani 1 1 d .
H29A H 0.0581 0.5452 0.7264 0.165 Uiso 1 1 calc R
H29B H 0.1608 0.5671 0.7573 0.165 Uiso 1 1 calc R
H29C H 0.1351 0.5518 0.6795 0.165 Uiso 1 1 calc R
C30 C 0.3036(6) 0.9006(6) 0.7898(5) 0.091(3) Uani 1 1 d .
H30A H 0.2888 0.9555 0.7982 0.136 Uiso 1 1 calc R
H30B H 0.3338 0.8867 0.7494 0.136 Uiso 1 1 calc R
H30C H 0.3436 0.9079 0.8294 0.136 Uiso 1 1 calc R
C31 C -0.0302(8) 0.8126(9) 0.7825(5) 0.147(5) Uani 1 1 d .
H31A H -0.0826 0.7613 0.7576 0.220 Uiso 1 1 calc R
H31B H -0.0280 0.8588 0.7653 0.220 Uiso 1 1 calc R
H31C H -0.0352 0.8350 0.8312 0.220 Uiso 1 1 calc R
C32 C 0.3688(5) 0.7625(5) 0.8392(3) 0.0552(19) Uani 1 1 d .
C33 C 0.3394(5) 0.7495(5) 0.8979(4) 0.066(2) Uani 1 1 d .
C34 C 0.3941(6) 0.7947(6) 0.9617(4) 0.068(2) Uani 1 1 d .
H34A H 0.3742 0.7824 0.9996 0.082 Uiso 1 1 calc R
C35 C 0.4752(6) 0.8560(5) 0.9707(4) 0.067(2) Uani 1 1 d .
C36 C 0.5053(6) 0.8692(5) 0.9143(4) 0.065(2) Uani 1 1 d .
H36A H 0.5616 0.9120 0.9199 0.078 Uiso 1 1 calc R
C37 C 0.4551(5) 0.8213(5) 0.8487(4) 0.0575(19) Uani 1 1 d .
C38 C 0.2499(6) 0.6821(6) 0.8920(5) 0.096(3) Uani 1 1 d .
H38A H 0.2396 0.6833 0.9374 0.144 Uiso 1 1 calc R
H38B H 0.2513 0.6231 0.8625 0.144 Uiso 1 1 calc R
H38C H 0.2013 0.6964 0.8724 0.144 Uiso 1 1 calc R
C39 C 0.4971(6) 0.8372(6) 0.7908(4) 0.080(3) Uani 1 1 d .
H39A H 0.5597 0.8366 0.7949 0.120 Uiso 1 1 calc R
H39B H 0.4957 0.8947 0.7920 0.120 Uiso 1 1 calc R
H39C H 0.4636 0.7908 0.7475 0.120 Uiso 1 1 calc R
C40 C 0.5312(6) 0.9096(6) 1.0411(4) 0.087(3) Uani 1 1 d .
H40A H 0.4913 0.9242 1.0751 0.130 Uiso 1 1 calc R
H40B H 0.5726 0.9641 1.0412 0.130 Uiso 1 1 calc R
H40C H 0.5657 0.8750 1.0522 0.130 Uiso 1 1 calc R
C41 C 0.3784(5) -0.3618(5) 0.1014(4) 0.093(3) Uiso 1 1 d G
C42 C 0.3796(6) -0.4085(5) 0.0329(4) 0.104(3) Uiso 1 1 d G
C43 C 0.2995(8) -0.4618(6) -0.0105(3) 0.172(6) Uiso 1 1 d G
H43A H 0.3004 -0.4937 -0.0573 0.206 Uiso 1 1 calc R
C44 C 0.2182(6) -0.4685(6) 0.0148(6) 0.236(8) Uiso 1 1 d G
C45 C 0.2170(5) -0.4218(7) 0.0834(6) 0.215(7) Uiso 1 1 d G
H45A H 0.1614 -0.4264 0.1006 0.258 Uiso 1 1 calc R
C46 C 0.2971(7) -0.3685(6) 0.1267(4) 0.153(5) Uiso 1 1 d G
C47 C 0.4603(7) -0.4006(7) -0.0021(5) 0.105(3) Uiso 1 1 d .
H47A H 0.4427 -0.4383 -0.0508 0.158 Uiso 1 1 calc R
H47B H 0.5048 -0.4190 0.0179 0.158 Uiso 1 1 calc R
H47C H 0.4864 -0.3391 0.0033 0.158 Uiso 1 1 calc R
C48 C 0.2851(9) -0.3216(8) 0.2030(6) 0.142(4) Uiso 1 1 d .
H48A H 0.2329 -0.2998 0.2044 0.214 Uiso 1 1 calc R
H48B H 0.3392 -0.2719 0.2270 0.214 Uiso 1 1 calc R
H48C H 0.2759 -0.3637 0.2251 0.214 Uiso 1 1 calc R
C49 C 0.1267(17) -0.5338(16) -0.0329(13) 0.317(13) Uiso 1 1 d .
H49A H 0.0837 -0.5010 -0.0321 0.476 Uiso 1 1 calc R
H49B H 0.1016 -0.5804 -0.0164 0.476 Uiso 1 1 calc R
H49C H 0.1383 -0.5604 -0.0797 0.476 Uiso 1 1 calc R
C50 C 0.5520(4) -0.3344(4) 0.1584(3) 0.073(2) Uiso 1 1 d G
C51 C 0.5372(4) -0.4010(4) 0.1831(3) 0.111(3) Uiso 1 1 d G
C52 C 0.6088(5) -0.4275(4) 0.1994(3) 0.112(3) Uiso 1 1 d G
H52A H 0.5987 -0.4730 0.2162 0.134 Uiso 1 1 calc R
C53 C 0.6952(4) -0.3875(5) 0.1910(3) 0.118(4) Uiso 1 1 d G
C54 C 0.7100(3) -0.3209(4) 0.1663(3) 0.100(3) Uiso 1 1 d G
H54A H 0.7691 -0.2935 0.1606 0.120 Uiso 1 1 calc R
C55 C 0.6384(4) -0.2944(3) 0.1500(3) 0.076(2) Uiso 1 1 d G
C56 C 0.6595(6) -0.2240(6) 0.1213(5) 0.091(3) Uiso 1 1 d .
H56A H 0.6062 -0.2052 0.1175 0.136 Uiso 1 1 calc R
H56B H 0.6768 -0.2477 0.0761 0.136 Uiso 1 1 calc R
H56C H 0.7091 -0.1734 0.1516 0.136 Uiso 1 1 calc R
C57 C 0.4427(8) -0.4490(8) 0.1919(6) 0.144(5) Uiso 1 1 d .
H57A H 0.4469 -0.4919 0.2112 0.216 Uiso 1 1 calc R
H57B H 0.4041 -0.4796 0.1474 0.216 Uiso 1 1 calc R
H57C H 0.4168 -0.4059 0.2226 0.216 Uiso 1 1 calc R
C58 C 0.7805(10) -0.4068(10) 0.2142(7) 0.174(6) Uiso 1 1 d .
H58A H 0.7644 -0.4426 0.2413 0.261 Uiso 1 1 calc R
H58B H 0.8263 -0.3510 0.2420 0.261 Uiso 1 1 calc R
H58C H 0.8043 -0.4387 0.1741 0.261 Uiso 1 1 calc R
C59 C 0.1538(4) 0.0000(4) 0.3231(3) 0.0467(17) Uani 1 1 d .
H59A H 0.1549 0.0030 0.3685 0.056 Uiso 1 1 calc R
C60 C 0.1068(5) -0.0779(5) 0.2707(4) 0.058(2) Uani 1 1 d .
H60A H 0.0774 -0.1275 0.2806 0.070 Uiso 1 1 calc R
C61 C 0.1017(5) -0.0855(5) 0.2034(4) 0.066(2) Uani 1 1 d .
C62 C 0.1479(5) -0.0100(5) 0.1928(3) 0.061(2) Uani 1 1 d .
H62A H 0.1479 -0.0117 0.1478 0.073 Uiso 1 1 calc R
C63 C 0.1932(4) 0.0664(4) 0.2470(3) 0.0447(16) Uani 1 1 d .
C64 C 0.2440(4) 0.1487(4) 0.2395(3) 0.0446(16) Uani 1 1 d .
C65 C 0.2457(5) 0.1606(5) 0.1792(3) 0.0534(19) Uani 1 1 d .
H65A H 0.2138 0.1129 0.1383 0.064 Uiso 1 1 calc R
C66 C 0.2926(5) 0.2399(5) 0.1764(3) 0.0551(19) Uani 1 1 d .
C67 C 0.3368(5) 0.3065(5) 0.2388(4) 0.0542(19) Uani 1 1 d .
H67A H 0.3696 0.3629 0.2403 0.065 Uiso 1 1 calc R
C68 C 0.3337(5) 0.2923(5) 0.2973(3) 0.0486(17) Uani 1 1 d .
H68A H 0.3652 0.3393 0.3387 0.058 Uiso 1 1 calc R
C69 C 0.2877(5) 0.1064(4) 0.4913(3) 0.0488(17) Uani 1 1 d .
H69A H 0.3396 0.0943 0.4732 0.059 Uiso 1 1 calc R
C70 C 0.2611(5) 0.0795(4) 0.5418(3) 0.0489(18) Uani 1 1 d .
H70A H 0.2951 0.0510 0.5587 0.059 Uiso 1 1 calc R
C71 C 0.1841(5) 0.0934(4) 0.5691(3) 0.0481(17) Uani 1 1 d .
C72 C 0.1393(5) 0.1380(4) 0.5421(3) 0.0475(17) Uani 1 1 d .
H72A H 0.0865 0.1495 0.5589 0.057 Uiso 1 1 calc R
C73 C 0.1708(4) 0.1650(4) 0.4918(3) 0.0388(15) Uani 1 1 d .
C74 C 0.1261(4) 0.2123(4) 0.4617(3) 0.0376(15) Uani 1 1 d .
C75 C 0.0521(5) 0.2397(4) 0.4833(3) 0.0481(17) Uani 1 1 d .
H75A H 0.0254 0.2263 0.5189 0.058 Uiso 1 1 calc R
C76 C 0.0170(5) 0.2863(5) 0.4535(4) 0.0557(19) Uani 1 1 d .
C77 C 0.0586(5) 0.3036(5) 0.4021(4) 0.0552(19) Uani 1 1 d .
H77A H 0.0372 0.3359 0.3805 0.066 Uiso 1 1 calc R
C78 C 0.1315(5) 0.2740(4) 0.3818(3) 0.0493(17) Uani 1 1 d .
H78A H 0.1580 0.2857 0.3455 0.059 Uiso 1 1 calc R
C79 C 0.0504(8) -0.1715(6) 0.1453(4) 0.100(3) Uani 1 1 d .
C80 C 0.0899(9) -0.1866(8) 0.0828(7) 0.147(5) Uiso 1 1 d .
H80A H 0.1440 -0.2040 0.0875 0.220 Uiso 1 1 calc R
H80B H 0.1060 -0.1323 0.0742 0.220 Uiso 1 1 calc R
H80C H 0.0462 -0.2337 0.0446 0.220 Uiso 1 1 calc R
C81 C 0.0229(10) -0.2477(9) 0.1659(7) 0.158(5) Uiso 1 1 d .
H81A H 0.0709 -0.2433 0.1992 0.237 Uiso 1 1 calc R
H81B H 0.0119 -0.3027 0.1257 0.237 Uiso 1 1 calc R
H81C H -0.0323 -0.2475 0.1863 0.237 Uiso 1 1 calc R
C82 C -0.0404(10) -0.1591(9) 0.1242(7) 0.161(5) Uiso 1 1 d .
H82A H -0.0847 -0.2170 0.0993 0.241 Uiso 1 1 calc R
H82B H -0.0309 -0.1257 0.0949 0.241 Uiso 1 1 calc R
H82C H -0.0627 -0.1269 0.1651 0.241 Uiso 1 1 calc R
C83 C 0.2916(7) 0.2578(6) 0.1106(4) 0.081(3) Uani 1 1 d .
C84 C 0.2637(8) 0.1706(6) 0.0473(4) 0.106(4) Uani 1 1 d .
H84A H 0.2058 0.1328 0.0505 0.159 Uiso 1 1 calc R
H84B H 0.3095 0.1405 0.0449 0.159 Uiso 1 1 calc R
H84C H 0.2578 0.1829 0.0062 0.159 Uiso 1 1 calc R
C85 C 0.2285(9) 0.3099(8) 0.1125(5) 0.133(5) Uani 1 1 d .
H85A H 0.1673 0.2745 0.1115 0.199 Uiso 1 1 calc R
H85B H 0.2306 0.3261 0.0729 0.199 Uiso 1 1 calc R
H85C H 0.2462 0.3635 0.1544 0.199 Uiso 1 1 calc R
C86 C 0.3884(6) 0.3084(6) 0.1066(5) 0.089(3) Uani 1 1 d .
H86A H 0.3880 0.3224 0.0660 0.133 Uiso 1 1 calc R
H86B H 0.4278 0.2717 0.1040 0.133 Uiso 1 1 calc R
H86C H 0.4106 0.3632 0.1474 0.133 Uiso 1 1 calc R
C87 C -0.0604(6) 0.3183(6) 0.4789(5) 0.073(2) Uani 1 1 d .
C88 C -0.1437(6) 0.2411(7) 0.4619(6) 0.107(3) Uani 1 1 d .
H88A H -0.1598 0.2107 0.4123 0.160 Uiso 1 1 calc R
H88B H -0.1933 0.2621 0.4812 0.160 Uiso 1 1 calc R
H88C H -0.1324 0.2003 0.4813 0.160 Uiso 1 1 calc R
C89 C -0.0805(6) 0.3794(7) 0.4483(5) 0.096(3) Uani 1 1 d .
H89A H -0.1008 0.3470 0.3992 0.143 Uiso 1 1 calc R
H89B H -0.0260 0.4284 0.4561 0.143 Uiso 1 1 calc R
H89C H -0.1279 0.4025 0.4698 0.143 Uiso 1 1 calc R
C90 C -0.0392(8) 0.3679(8) 0.5571(5) 0.123(4) Uani 1 1 d .
H90A H -0.0310 0.3276 0.5781 0.184 Uiso 1 1 calc R
H90B H -0.0892 0.3901 0.5738 0.184 Uiso 1 1 calc R
H90C H 0.0160 0.4174 0.5690 0.184 Uiso 1 1 calc R
C91 C 0.1472(5) 0.0636(5) 0.6247(4) 0.0561(19) Uani 1 1 d .
C92 C 0.2098(6) 0.0217(7) 0.6492(5) 0.095(3) Uani 1 1 d .
H92A H 0.2214 -0.0243 0.6099 0.142 Uiso 1 1 calc R
H92B H 0.1813 -0.0043 0.6801 0.142 Uiso 1 1 calc R
H92C H 0.2668 0.0671 0.6733 0.142 Uiso 1 1 calc R
C93 C 0.0563(5) -0.0045(5) 0.5952(4) 0.075(2) Uani 1 1 d .
H93A H 0.0161 0.0209 0.5781 0.112 Uiso 1 1 calc R
H93B H 0.0308 -0.0228 0.6308 0.112 Uiso 1 1 calc R
H93C H 0.0629 -0.0558 0.5578 0.112 Uiso 1 1 calc R
C94 C 0.1410(7) 0.1432(6) 0.6852(4) 0.091(3) Uani 1 1 d .
H94A H 0.0984 0.1688 0.6711 0.137 Uiso 1 1 calc R
H94B H 0.2004 0.1874 0.7018 0.137 Uiso 1 1 calc R
H94C H 0.1200 0.1247 0.7218 0.137 Uiso 1 1 calc R
B1 B 0.3075(6) 0.7158(6) 0.7687(4) 0.055(2) Uiso 1 1 d .
B2 B 0.4705(7) -0.3003(6) 0.1471(5) 0.079(3) Uani 1 1 d .

loop_
_atom_site_aniso_label
_atom_site_aniso_U_11
_atom_site_aniso_U_22
_atom_site_aniso_U_33
_atom_site_aniso_U_23
_atom_site_aniso_U_13
_atom_site_aniso_U_12
Ru1 0.0376(3) 0.0462(3) 0.0345(3) 0.0110(2) 0.0082(2) 0.0169(3)
P1 0.074(3) 0.115(3) 0.056(2) 0.015(2) -0.0081(19) 0.026(2)
P1A 0.105(3) 0.131(3) 0.083(2) 0.068(2) 0.045(2) 0.088(3)
P2 0.0563(14) 0.0642(14) 0.0779(15) 0.0232(13) 0.0078(12) 0.0271(12)
F1 0.096(4) 0.169(6) 0.078(3) 0.044(4) 0.018(3) 0.046(4)
F2 0.118(5) 0.118(5) 0.089(4) 0.012(3) -0.007(3) 0.040(4)
F3 0.082(4) 0.146(5) 0.077(3) 0.025(3) -0.021(3) 0.028(3)
F4 0.148(7) 0.127(5) 0.295(10) 0.066(6) 0.045(6) 0.100(5)
F5 0.124(5) 0.276(9) 0.095(4) 0.110(5) 0.026(4) 0.057(5)
F6 0.114(5) 0.216(7) 0.113(4) 0.109(5) 0.057(4) 0.091(5)
F7 0.090(4) 0.068(3) 0.110(4) 0.005(3) -0.010(3) 0.034(3)
F8 0.087(4) 0.075(3) 0.096(3) 0.035(3) 0.004(3) 0.043(3)
F9 0.084(4) 0.149(5) 0.127(4) 0.074(4) 0.054(3) 0.036(3)
F10 0.107(4) 0.091(4) 0.084(3) 0.004(3) -0.018(3) 0.042(3)
F11 0.112(5) 0.117(4) 0.150(5) 0.077(4) -0.015(4) 0.043(4)
F12 0.068(4) 0.087(4) 0.179(5) 0.053(4) 0.050(4) 0.034(3)
N1 0.042(3) 0.044(3) 0.033(3) 0.013(2) 0.007(2) 0.016(3)
N2 0.039(3) 0.042(3) 0.031(3) 0.008(2) 0.012(2) 0.016(3)
N3 0.031(3) 0.039(3) 0.036(3) 0.012(2) 0.010(2) 0.009(2)
N4 0.034(3) 0.045(3) 0.037(3) 0.012(3) 0.013(2) 0.015(3)
N5 0.042(3) 0.045(3) 0.035(3) 0.010(3) 0.009(3) 0.017(3)
N6 0.036(3) 0.048(3) 0.040(3) 0.023(3) 0.006(2) 0.019(3)
C1 0.041(4) 0.053(4) 0.036(4) 0.019(3) 0.012(3) 0.025(4)
C2 0.037(4) 0.056(4) 0.047(4) 0.016(4) 0.011(3) 0.016(4)
C3 0.042(4) 0.050(4) 0.053(4) 0.013(4) 0.010(3) 0.012(4)
C4 0.046(4) 0.041(4) 0.047(4) 0.018(3) 0.011(3) 0.018(3)
C5 0.040(4) 0.047(4) 0.040(4) 0.011(3) 0.010(3) 0.026(3)
C6 0.048(4) 0.047(4) 0.034(4) 0.011(3) 0.009(3) 0.017(3)
C7 0.045(4) 0.059(5) 0.043(4) 0.010(4) -0.001(3) 0.016(4)
C8 0.061(5) 0.060(5) 0.053(5) 0.011(4) 0.008(4) 0.034(4)
C9 0.049(5) 0.053(4) 0.038(4) 0.004(3) 0.003(3) 0.019(4)
C10 0.072(5) 0.051(4) 0.045(4) 0.015(4) 0.003(4) 0.033(4)
C11 0.055(5) 0.053(4) 0.046(4) 0.012(4) 0.003(4) 0.026(4)
C12 0.042(4) 0.050(4) 0.032(3) 0.014(3) 0.010(3) 0.021(4)
C13 0.036(4) 0.058(4) 0.043(4) 0.017(3) 0.011(3) 0.019(3)
C14 0.049(5) 0.053(4) 0.041(4) 0.016(3) 0.014(3) 0.024(4)
C15 0.046(4) 0.052(4) 0.033(3) 0.015(3) 0.007(3) 0.023(4)
C17 0.042(4) 0.055(4) 0.040(4) 0.005(3) 0.012(3) 0.017(4)
C18 0.060(5) 0.081(6) 0.041(4) 0.014(4) 0.009(4) 0.028(4)
C19 0.053(5) 0.071(6) 0.048(4) -0.007(4) 0.005(4) 0.012(4)
C20 0.063(6) 0.049(5) 0.056(5) 0.012(4) 0.019(4) 0.005(4)
C21 0.084(6) 0.057(5) 0.057(5) 0.020(4) 0.026(5) 0.029(4)
C22 0.060(5) 0.053(5) 0.056(4) 0.009(4) 0.017(4) 0.025(4)
C23 0.053(5) 0.067(6) 0.060(5) -0.001(4) -0.005(4) 0.020(5)
C24 0.083(8) 0.114(8) 0.054(5) 0.006(5) 0.015(5) 0.048(7)
C25 0.064(7) 0.139(10) 0.060(6) 0.001(6) 0.009(5) 0.030(7)
C26 0.084(8) 0.117(9) 0.062(6) 0.005(6) 0.008(5) 0.041(8)
C27 0.091(8) 0.096(8) 0.073(6) 0.005(5) 0.003(6) 0.054(7)
C28 0.080(7) 0.098(7) 0.065(6) 0.021(5) 0.011(5) 0.043(6)
C29 0.103(9) 0.078(7) 0.104(8) 0.005(6) 0.003(6) -0.002(6)
C30 0.090(8) 0.081(7) 0.096(7) 0.025(5) 0.020(6) 0.033(6)
C31 0.109(9) 0.219(13) 0.079(7) -0.015(8) 0.003(6) 0.102(10)
C32 0.071(6) 0.055(5) 0.041(4) 0.011(4) 0.018(4) 0.032(4)
C33 0.063(6) 0.058(5) 0.060(5) 0.011(4) 0.014(4) 0.008(4)
C34 0.069(6) 0.083(6) 0.046(5) 0.017(4) 0.021(4) 0.024(5)
C35 0.088(7) 0.067(6) 0.042(4) 0.009(4) 0.007(4) 0.035(5)
C36 0.074(6) 0.052(5) 0.055(5) 0.019(4) 0.004(4) 0.002(4)
C37 0.059(5) 0.053(5) 0.051(5) 0.015(4) 0.005(4) 0.010(4)
C38 0.088(8) 0.112(8) 0.084(7) 0.040(6) 0.024(6) 0.020(6)
C39 0.071(6) 0.097(7) 0.065(5) 0.036(5) 0.012(5) 0.007(5)
C40 0.092(7) 0.097(7) 0.061(5) 0.015(5) -0.002(5) 0.038(6)
C59 0.046(4) 0.053(5) 0.038(4) 0.014(4) 0.010(3) 0.016(4)
C60 0.067(5) 0.044(4) 0.056(5) 0.016(4) 0.019(4) 0.007(4)
C61 0.054(5) 0.061(5) 0.054(5) 0.006(4) 0.004(4) -0.007(4)
C62 0.065(5) 0.063(5) 0.037(4) 0.015(4) 0.009(4) -0.003(4)
C63 0.041(4) 0.045(4) 0.043(4) 0.012(3) 0.009(3) 0.009(3)
C64 0.045(4) 0.047(4) 0.038(4) 0.011(3) 0.009(3) 0.017(3)
C65 0.061(5) 0.065(5) 0.031(4) 0.018(4) 0.007(3) 0.015(4)
C66 0.058(5) 0.070(5) 0.045(4) 0.026(4) 0.015(4) 0.023(4)
C67 0.054(5) 0.050(5) 0.060(5) 0.024(4) 0.012(4) 0.014(4)
C68 0.046(4) 0.055(5) 0.042(4) 0.012(4) 0.010(3) 0.018(4)
C69 0.043(4) 0.056(4) 0.056(4) 0.022(4) 0.009(3) 0.027(4)
C70 0.054(5) 0.062(5) 0.044(4) 0.027(4) 0.006(3) 0.030(4)
C71 0.051(5) 0.049(4) 0.043(4) 0.019(3) 0.004(3) 0.013(4)
C72 0.049(4) 0.055(4) 0.046(4) 0.023(4) 0.009(3) 0.024(4)
C73 0.036(4) 0.045(4) 0.037(4) 0.011(3) 0.008(3) 0.021(3)
C74 0.033(4) 0.037(4) 0.043(4) 0.015(3) 0.004(3) 0.013(3)
C75 0.050(5) 0.048(4) 0.057(4) 0.023(4) 0.020(4) 0.026(4)
C76 0.052(5) 0.066(5) 0.065(5) 0.035(4) 0.014(4) 0.030(4)
C77 0.051(5) 0.060(5) 0.067(5) 0.030(4) 0.013(4) 0.029(4)
C78 0.049(5) 0.062(5) 0.043(4) 0.026(4) 0.008(3) 0.018(4)
C79 0.135(10) 0.075(6) 0.060(6) 0.023(5) 0.023(6) -0.012(6)
C83 0.100(8) 0.087(7) 0.048(5) 0.035(5) 0.005(5) 0.005(6)
C84 0.158(10) 0.087(7) 0.052(5) 0.031(5) -0.002(6) -0.001(7)
C85 0.196(13) 0.179(12) 0.087(7) 0.085(8) 0.031(8) 0.109(11)
C86 0.092(8) 0.094(7) 0.089(7) 0.048(6) 0.025(5) 0.021(6)
C87 0.073(6) 0.088(6) 0.101(7) 0.056(6) 0.043(5) 0.061(6)
C88 0.072(7) 0.132(9) 0.157(10) 0.075(8) 0.055(7) 0.063(7)
C89 0.093(7) 0.143(9) 0.091(7) 0.050(6) 0.026(5) 0.091(7)
C90 0.171(11) 0.181(11) 0.081(7) 0.051(7) 0.063(7) 0.150(10)
C91 0.052(5) 0.069(5) 0.056(5) 0.031(4) 0.004(4) 0.023(4)
C92 0.080(7) 0.160(9) 0.097(7) 0.098(7) 0.027(5) 0.050(6)
C93 0.063(6) 0.079(6) 0.097(6) 0.054(5) 0.015(5) 0.017(5)
C94 0.135(9) 0.103(7) 0.044(5) 0.032(5) 0.028(5) 0.042(6)
B2 0.085(8) 0.066(7) 0.059(6) 0.005(5) 0.029(5) 0.005(6)

loop_
_atom_type_symbol
_atom_type_description
_atom_type_scat_dispersion_real
_atom_type_scat_dispersion_imag
_atom_type_scat_source
C C 0.0033 0.0016 'International Tables Vol C Tables 4.2.6.8 and 6.1.1.4'
H H 0.0000 0.0000 'International Tables Vol C Tables 4.2.6.8 and 6.1.1.4'
N N 0.0061 0.0033 'International Tables Vol C Tables 4.2.6.8 and 6.1.1.4'
O O 0.0106 0.0060 'International Tables Vol C Tables 4.2.6.8 and 6.1.1.4'
B B 0.0013 0.0007 'International Tables Vol C Tables 4.2.6.8 and 6.1.1.4'
F F 0.0171 0.0103 'International Tables Vol C Tables 4.2.6.8 and 6.1.1.4'
P P 0.1023 0.0942 'International Tables Vol C Tables 4.2.6.8 and 6.1.1.4'
Ru Ru -1.2594 0.8363 'International Tables Vol C Tables 4.2.6.8 and 6.1.1.4'

loop_
_geom_angle_atom_site_label_1
_geom_angle_atom_site_label_2
_geom_angle_atom_site_label_3
_geom_angle
_geom_angle_site_symmetry_1
_geom_angle_site_symmetry_3
N3 Ru1 N5 94.0(2) . .
N3 Ru1 N6 91.33(19) . .
N5 Ru1 N6 78.3(2) . .
N3 Ru1 N2 95.01(19) . .
N5 Ru1 N2 97.9(2) . .
N6 Ru1 N2 172.8(2) . .
N3 Ru1 N4 78.2(2) . .
N5 Ru1 N4 170.8(2) . .
N6 Ru1 N4 96.91(19) . .
N2 Ru1 N4 87.73(19) . .
N3 Ru1 N1 173.5(2) . .
N5 Ru1 N1 89.03(19) . .
N6 Ru1 N1 94.9(2) . .
N2 Ru1 N1 78.9(2) . .
N4 Ru1 N1 99.2(2) . .
F1 P1 F1 180.0(6) . 2
F1 P1 F2 89.4(3) . .
F1 P1 F2 90.6(3) 2 .
F1 P1 F2 90.6(3) . 2
F1 P1 F2 89.4(3) 2 2
F2 P1 F2 180.0(2) . 2
F1 P1 F3 90.3(3) . .
F1 P1 F3 89.7(3) 2 .
F2 P1 F3 89.5(3) . .
F2 P1 F3 90.5(3) 2 .
F1 P1 F3 89.7(3) . 2
F1 P1 F3 90.3(3) 2 2
F2 P1 F3 90.5(3) . 2
F2 P1 F3 89.5(3) 2 2
F3 P1 F3 180.0(4) . 2
F4 P1A F4 180.00(18) . 2_656
F4 P1A F5 87.7(5) . 2_656
F4 P1A F5 92.3(5) 2_656 2_656
F4 P1A F5 92.3(5) . .
F4 P1A F5 87.7(5) 2_656 .
F5 P1A F5 180.0(3) 2_656 .
F4 P1A F6 90.7(4) . 2_656
F4 P1A F6 89.3(4) 2_656 2_656
F5 P1A F6 91.8(3) 2_656 2_656
F5 P1A F6 88.2(3) . 2_656
F4 P1A F6 89.3(4) . .
F4 P1A F6 90.7(4) 2_656 .
F5 P1A F6 88.2(3) 2_656 .
F5 P1A F6 91.8(3) . .
F6 P1A F6 180.0(3) 2_656 .
F11 P2 F12 89.5(3) . .
F11 P2 F7 89.7(3) . .
F12 P2 F7 90.0(3) . .
F11 P2 F9 92.9(3) . .
F12 P2 F9 177.4(3) . .
F7 P2 F9 90.9(3) . .
F11 P2 F8 179.1(3) . .
F12 P2 F8 90.0(3) . .
F7 P2 F8 89.4(3) . .
F9 P2 F8 87.5(3) . .
F11 P2 F10 92.1(3) . .
F12 P2 F10 87.6(3) . .
F7 P2 F10 177.0(3) . .
F9 P2 F10 91.4(3) . .
F8 P2 F10 88.7(3) . .
C5 N1 C1 118.3(5) . .
C5 N1 Ru1 125.7(4) . .
C1 N1 Ru1 115.7(4) . .
C16 N2 C12 118.1(5) . .
C16 N2 Ru1 125.8(4) . .
C12 N2 Ru1 116.1(4) . .
C59 N3 C63 117.4(5) . .
C59 N3 Ru1 125.7(4) . .
C63 N3 Ru1 116.8(4) . .
C68 N4 C64 117.0(5) . .
C68 N4 Ru1 125.6(4) . .
C64 N4 Ru1 117.4(4) . .
C69 N5 C73 115.9(5) . .
C69 N5 Ru1 127.3(4) . .
C73 N5 Ru1 116.8(4) . .
C78 N6 C74 117.6(5) . .
C78 N6 Ru1 125.4(4) . .
C74 N6 Ru1 117.0(4) . .
N1 C1 C2 121.8(6) . .
N1 C1 C12 114.6(6) . .
C2 C1 C12 123.6(6) . .
C3 C2 C1 119.1(6) . .
C3 C2 H2A 120.5 . .
C1 C2 H2A 120.5 . .
C2 C3 C4 119.3(6) . .
C2 C3 H3A 120.3 . .
C4 C3 H3A 120.3 . .
C5 C4 C3 119.8(6) . .
C5 C4 C6 120.0(6) . .
C3 C4 C6 119.9(6) . .
N1 C5 C4 121.7(6) . .
N1 C5 H5A 119.2 . .
C4 C5 H5A 119.2 . .
C11 C6 C7 118.6(6) . .
C11 C6 C4 118.4(6) . .
C7 C6 C4 123.0(6) . .
C8 C7 C6 120.6(6) . .
C8 C7 H7A 119.7 . .
C6 C7 H7A 119.7 . .
C7 C8 C9 121.5(7) . .
C7 C8 H8A 119.3 . .
C9 C8 H8A 119.3 . .
C10 C9 C8 118.0(6) . .
C10 C9 B1 119.6(6) . .
C8 C9 B1 122.4(6) . .
C9 C10 C11 119.9(6) . .
C9 C10 H10A 120.1 . .
C11 C10 H10A 120.1 . .
C6 C11 C10 121.4(6) . .
C6 C11 H11A 119.3 . .
C10 C11 H11A 119.3 . .
N2 C12 C13 120.9(6) . .
N2 C12 C1 114.6(6) . .
C13 C12 C1 124.3(6) . .
C12 C13 C14 119.2(6) . .
C12 C13 H13A 120.4 . .
C14 C13 H13A 120.4 . .
C15 C14 C13 121.0(6) . .
C15 C14 H14A 119.5 . .
C13 C14 H14A 119.5 . .
C14 C15 C16 116.3(6) . .
C14 C15 C17 123.9(6) . .
C16 C15 C17 119.9(6) . .
N2 C16 C15 124.4(6) . .
N2 C16 H16A 117.8 . .
C15 C16 H16A 117.8 . .
C22 C17 C18 118.1(7) . .
C22 C17 C15 120.6(6) . .
C18 C17 C15 121.2(7) . .
C17 C18 C19 120.6(7) . .
C17 C18 H18A 119.7 . .
C19 C18 H18A 119.7 . .
C20 C19 C18 122.2(7) . .
C20 C19 H19A 118.9 . .
C18 C19 H19A 118.9 . .
C19 C20 C21 116.8(7) . .
C19 C20 B2 123.3(8) . .
C21 C20 B2 119.8(8) . .
C20 C21 C22 121.7(8) . .
C20 C21 H21A 119.1 . .
C22 C21 H21A 119.1 . .
C17 C22 C21 120.6(7) . .
C17 C22 H22A 119.7 . .
C21 C22 H22A 119.7 . .
C24 C23 C28 114.0(8) . .
C24 C23 B1 123.6(8) . .
C28 C23 B1 121.8(8) . .
C25 C24 C23 121.5(10) . .
C25 C24 C29 116.2(10) . .
C23 C24 C29 122.2(8) . .
C26 C25 C24 122.8(10) . .
C26 C25 H25A 118.6 . .
C24 C25 H25A 118.6 . .
C25 C26 C27 117.9(10) . .
C25 C26 C31 122.2(11) . .
C27 C26 C31 120.0(11) . .
C26 C27 C28 119.7(10) . .
C26 C27 H27A 120.2 . .
C28 C27 H27A 120.2 . .
C27 C28 C23 123.9(9) . .
C27 C28 C30 115.2(9) . .
C23 C28 C30 120.9(8) . .
C24 C29 H29A 109.5 . .
C24 C29 H29B 109.5 . .
H29A C29 H29B 109.5 . .
C24 C29 H29C 109.5 . .
H29A C29 H29C 109.5 . .
H29B C29 H29C 109.5 . .
C28 C30 H30A 109.5 . .
C28 C30 H30B 109.5 . .
H30A C30 H30B 109.5 . .
C28 C30 H30C 109.5 . .
H30A C30 H30C 109.5 . .
H30B C30 H30C 109.5 . .
C26 C31 H31A 109.5 . .
C26 C31 H31B 109.5 . .
H31A C31 H31B 109.5 . .
C26 C31 H31C 109.5 . .
H31A C31 H31C 109.5 . .
H31B C31 H31C 109.5 . .
C37 C32 C33 116.4(7) . .
C37 C32 B1 121.9(7) . .
C33 C32 B1 121.6(7) . .
C34 C33 C32 121.0(7) . .
C34 C33 C38 118.5(8) . .
C32 C33 C38 120.5(7) . .
C35 C34 C33 121.6(7) . .
C35 C34 H34A 119.2 . .
C33 C34 H34A 119.2 . .
C34 C35 C36 118.3(7) . .
C34 C35 C40 121.3(8) . .
C36 C35 C40 120.4(8) . .
C35 C36 C37 121.8(7) . .
C35 C36 H36A 119.1 . .
C37 C36 H36A 119.1 . .
C32 C37 C36 120.6(7) . .
C32 C37 C39 122.4(7) . .
C36 C37 C39 117.1(7) . .
C33 C38 H38A 109.5 . .
C33 C38 H38B 109.5 . .
H38A C38 H38B 109.5 . .
C33 C38 H38C 109.5 . .
H38A C38 H38C 109.5 . .
H38B C38 H38C 109.5 . .
C37 C39 H39A 109.5 . .
C37 C39 H39B 109.5 . .
H39A C39 H39B 109.5 . .
C37 C39 H39C 109.5 . .
H39A C39 H39C 109.5 . .
H39B C39 H39C 109.5 . .
C35 C40 H40A 109.5 . .
C35 C40 H40B 109.5 . .
H40A C40 H40B 109.5 . .
C35 C40 H40C 109.5 . .
H40A C40 H40C 109.5 . .
H40B C40 H40C 109.5 . .
C42 C41 C46 120.0 . .
C42 C41 B2 117.6(7) . .
C46 C41 B2 122.4(7) . .
C43 C42 C41 120.0 . .
C43 C42 C47 114.2(8) . .
C41 C42 C47 125.5(8) . .
C42 C43 C44 120.0 . .
C42 C43 H43A 120.0 . .
C44 C43 H43A 120.0 . .
C45 C44 C43 120.0 . .
C45 C44 C49 119.2(13) . .
C43 C44 C49 120.7(13) . .
C46 C45 C44 120.0 . .
C46 C45 H45A 120.0 . .
C44 C45 H45A 120.0 . .
C45 C46 C41 120.0 . .
C45 C46 C48 114.2(9) . .
C41 C46 C48 125.8(9) . .
C42 C47 H47A 109.5 . .
C42 C47 H47B 109.5 . .
H47A C47 H47B 109.5 . .
C42 C47 H47C 109.5 . .
H47A C47 H47C 109.5 . .
H47B C47 H47C 109.5 . .
C46 C48 H48A 109.5 . .
C46 C48 H48B 109.5 . .
H48A C48 H48B 109.5 . .
C46 C48 H48C 109.5 . .
H48A C48 H48C 109.5 . .
H48B C48 H48C 109.5 . .
C44 C49 H49A 109.5 . .
C44 C49 H49B 109.5 . .
H49A C49 H49B 109.5 . .
C44 C49 H49C 109.5 . .
H49A C49 H49C 109.5 . .
H49B C49 H49C 109.5 . .
C51 C50 C55 120.0 . .
C51 C50 B2 118.2(6) . .
C55 C50 B2 121.5(6) . .
C50 C51 C52 120.0 . .
C50 C51 C57 122.1(7) . .
C52 C51 C57 117.9(7) . .
C53 C52 C51 120.0 . .
C53 C52 H52A 120.0 . .
C51 C52 H52A 120.0 . .
C52 C53 C54 120.0 . .
C52 C53 C58 123.4(7) . .
C54 C53 C58 116.4(7) . .
C53 C54 C55 120.0 . .
C53 C54 H54A 120.0 . .
C55 C54 H54A 120.0 . .
C54 C55 C50 120.0 . .
C54 C55 C56 116.8(6) . .
C50 C55 C56 123.2(6) . .
C55 C56 H56A 109.5 . .
C55 C56 H56B 109.5 . .
H56A C56 H56B 109.5 . .
C55 C56 H56C 109.5 . .
H56A C56 H56C 109.5 . .
H56B C56 H56C 109.5 . .
C51 C57 H57A 109.5 . .
C51 C57 H57B 109.5 . .
H57A C57 H57B 109.5 . .
C51 C57 H57C 109.5 . .
H57A C57 H57C 109.5 . .
H57B C57 H57C 109.5 . .
C53 C58 H58A 109.5 . .
C53 C58 H58B 109.5 . .
H58A C58 H58B 109.5 . .
C53 C58 H58C 109.5 . .
H58A C58 H58C 109.5 . .
H58B C58 H58C 109.5 . .
N3 C59 C60 122.6(6) . .
N3 C59 H59A 118.7 . .
C60 C59 H59A 118.7 . .
C59 C60 C61 121.1(7) . .
C59 C60 H60A 119.5 . .
C61 C60 H60A 119.5 . .
C60 C61 C62 116.0(6) . .
C60 C61 C79 121.3(7) . .
C62 C61 C79 122.6(7) . .
C63 C62 C61 120.5(7) . .
C63 C62 H62A 119.7 . .
C61 C62 H62A 119.7 . .
N3 C63 C62 122.3(6) . .
N3 C63 C64 114.3(5) . .
C62 C63 C64 123.4(6) . .
N4 C64 C65 121.7(6) . .
N4 C64 C63 113.3(5) . .
C65 C64 C63 125.0(6) . .
C64 C65 C66 121.8(7) . .
C64 C65 H65A 119.1 . .
C66 C65 H65A 119.1 . .
C65 C66 C67 115.4(6) . .
C65 C66 C83 123.4(7) . .
C67 C66 C83 121.0(7) . .
C68 C67 C66 121.1(7) . .
C68 C67 H67A 119.4 . .
C66 C67 H67A 119.4 . .
N4 C68 C67 123.0(6) . .
N4 C68 H68A 118.5 . .
C67 C68 H68A 118.5 . .
N5 C69 C70 124.3(6) . .
N5 C69 H69A 117.8 . .
C70 C69 H69A 117.8 . .
C69 C70 C71 120.5(6) . .
C69 C70 H70A 119.8 . .
C71 C70 H70A 119.8 . .
C70 C71 C72 115.7(6) . .
C70 C71 C91 124.6(6) . .
C72 C71 C91 119.7(6) . .
C73 C72 C71 120.9(6) . .
C73 C72 H72A 119.6 . .
C71 C72 H72A 119.6 . .
N5 C73 C72 122.6(6) . .
N5 C73 C74 114.3(5) . .
C72 C73 C74 123.0(6) . .
N6 C74 C75 121.5(6) . .
N6 C74 C73 113.6(5) . .
C75 C74 C73 124.9(6) . .
C76 C75 C74 120.7(6) . .
C76 C75 H75A 119.7 . .
C74 C75 H75A 119.7 . .
C77 C76 C75 116.9(7) . .
C77 C76 C87 122.8(6) . .
C75 C76 C87 120.2(7) . .
C76 C77 C78 120.2(6) . .
C76 C77 H77A 119.9 . .
C78 C77 H77A 119.9 . .
N6 C78 C77 123.1(6) . .
N6 C78 H78A 118.4 . .
C77 C78 H78A 118.4 . .
C80 C79 C81 116.2(10) . .
C80 C79 C61 113.5(8) . .
C81 C79 C61 113.7(9) . .
C80 C79 C82 101.7(10) . .
C81 C79 C82 104.1(10) . .
C61 C79 C82 105.7(9) . .
C79 C80 H80A 109.5 . .
C79 C80 H80B 109.5 . .
H80A C80 H80B 109.5 . .
C79 C80 H80C 109.5 . .
H80A C80 H80C 109.5 . .
H80B C80 H80C 109.5 . .
C79 C81 H81A 109.5 . .
C79 C81 H81B 109.5 . .
H81A C81 H81B 109.5 . .
C79 C81 H81C 109.5 . .
H81A C81 H81C 109.5 . .
H81B C81 H81C 109.5 . .
C79 C82 H82A 109.5 . .
C79 C82 H82B 109.5 . .
H82A C82 H82B 109.5 . .
C79 C82 H82C 109.5 . .
H82A C82 H82C 109.5 . .
H82B C82 H82C 109.5 . .
C85 C83 C84 111.3(9) . .
C85 C83 C66 108.2(7) . .
C84 C83 C66 110.6(7) . .
C85 C83 C86 111.5(9) . .
C84 C83 C86 106.4(8) . .
C66 C83 C86 108.9(7) . .
C83 C84 H84A 109.5 . .
C83 C84 H84B 109.5 . .
H84A C84 H84B 109.5 . .
C83 C84 H84C 109.5 . .
H84A C84 H84C 109.5 . .
H84B C84 H84C 109.5 . .
C83 C85 H85A 109.5 . .
C83 C85 H85B 109.5 . .
H85A C85 H85B 109.5 . .
C83 C85 H85C 109.5 . .
H85A C85 H85C 109.5 . .
H85B C85 H85C 109.5 . .
C83 C86 H86A 109.5 . .
C83 C86 H86B 109.5 . .
H86A C86 H86B 109.5 . .
C83 C86 H86C 109.5 . .
H86A C86 H86C 109.5 . .
H86B C86 H86C 109.5 . .
C76 C87 C88 109.8(7) . .
C76 C87 C89 113.0(7) . .
C88 C87 C89 107.8(8) . .
C76 C87 C90 109.2(7) . .
C88 C87 C90 108.5(8) . .
C89 C87 C90 108.4(7) . .
C87 C88 H88A 109.5 . .
C87 C88 H88B 109.5 . .
H88A C88 H88B 109.5 . .
C87 C88 H88C 109.5 . .
H88A C88 H88C 109.5 . .
H88B C88 H88C 109.5 . .
C87 C89 H89A 109.5 . .
C87 C89 H89B 109.5 . .
H89A C89 H89B 109.5 . .
C87 C89 H89C 109.5 . .
H89A C89 H89C 109.5 . .
H89B C89 H89C 109.5 . .
C87 C90 H90A 109.5 . .
C87 C90 H90B 109.5 . .
H90A C90 H90B 109.5 . .
C87 C90 H90C 109.5 . .
H90A C90 H90C 109.5 . .
H90B C90 H90C 109.5 . .
C93 C91 C94 111.5(7) . .
C93 C91 C71 108.5(6) . .
C94 C91 C71 109.4(6) . .
C93 C91 C92 108.6(7) . .
C94 C91 C92 108.4(7) . .
C71 C91 C92 110.5(6) . .
C91 C92 H92A 109.5 . .
C91 C92 H92B 109.5 . .
H92A C92 H92B 109.5 . .
C91 C92 H92C 109.5 . .
H92A C92 H92C 109.5 . .
H92B C92 H92C 109.5 . .
C91 C93 H93A 109.5 . .
C91 C93 H93B 109.5 . .
H93A C93 H93B 109.5 . .
C91 C93 H93C 109.5 . .
H93A C93 H93C 109.5 . .
H93B C93 H93C 109.5 . .
C91 C94 H94A 109.5 . .
C91 C94 H94B 109.5 . .
H94A C94 H94B 109.5 . .
C91 C94 H94C 109.5 . .
H94A C94 H94C 109.5 . .
H94B C94 H94C 109.5 . .
C23 B1 C32 118.4(7) . .
C23 B1 C9 122.5(7) . .
C32 B1 C9 119.1(7) . .
C41 B2 C20 117.6(9) . .
C41 B2 C50 123.6(7) . .
C20 B2 C50 118.3(8) . .

loop_
_geom_bond_atom_site_label_1
_geom_bond_atom_site_label_2
_geom_bond_distance
_geom_bond_site_symmetry_2
Ru1 N3 2.047(5) .
Ru1 N5 2.049(5) .
Ru1 N6 2.053(5) .
Ru1 N2 2.055(5) .
Ru1 N4 2.058(5) .
Ru1 N1 2.064(5) .
P1 F1 1.587(5) .
P1 F1 1.587(5) 2
P1 F2 1.589(6) .
P1 F2 1.589(6) 2
P1 F3 1.593(5) .
P1 F3 1.593(5) 2
P1A F4 1.549(6) .
P1A F4 1.549(6) 2_656
P1A F5 1.562(6) 2_656
P1A F5 1.562(6) .
P1A F6 1.584(6) 2_656
P1A F6 1.584(6) .
P2 F11 1.565(5) .
P2 F12 1.573(5) .
P2 F7 1.582(5) .
P2 F9 1.583(5) .
P2 F8 1.598(5) .
P2 F10 1.603(5) .
N1 C5 1.359(7) .
N1 C1 1.371(7) .
N2 C16 1.343(7) .
N2 C12 1.369(8) .
N3 C59 1.340(8) .
N3 C63 1.367(7) .
N4 C68 1.348(8) .
N4 C64 1.358(7) .
N5 C69 1.357(8) .
N5 C73 1.360(7) .
N6 C78 1.331(8) .
N6 C74 1.362(7) .
C1 C2 1.385(9) .
C1 C12 1.474(8) .
C2 C3 1.382(9) .
C2 H2A 0.9500 .
C3 C4 1.385(9) .
C3 H3A 0.9500 .
C4 C5 1.377(9) .
C4 C6 1.518(8) .
C5 H5A 0.9500 .
C6 C11 1.378(9) .
C6 C7 1.397(9) .
C7 C8 1.374(9) .
C7 H7A 0.9500 .
C8 C9 1.409(9) .
C8 H8A 0.9500 .
C9 C10 1.393(9) .
C9 B1 1.594(10) .
C10 C11 1.410(9) .
C10 H10A 0.9500 .
C11 H11A 0.9500 .
C12 C13 1.384(8) .
C13 C14 1.390(8) .
C13 H13A 0.9500 .
C14 C15 1.380(9) .
C14 H14A 0.9500 .
C15 C16 1.392(8) .
C15 C17 1.452(9) .
C16 H16A 0.9500 .
C17 C22 1.383(9) .
C17 C18 1.395(9) .
C18 C19 1.403(10) .
C18 H18A 0.9500 .
C19 C20 1.379(11) .
C19 H19A 0.9500 .
C20 C21 1.399(10) .
C20 B2 1.573(12) .
C21 C22 1.409(9) .
C21 H21A 0.9500 .
C22 H22A 0.9500 .
C23 C24 1.413(12) .
C23 C28 1.429(11) .
C23 B1 1.534(11) .
C24 C25 1.402(12) .
C24 C29 1.525(12) .
C25 C26 1.379(14) .
C25 H25A 0.9500 .
C26 C27 1.392(13) .
C26 C31 1.518(13) .
C27 C28 1.401(12) .
C27 H27A 0.9500 .
C28 C30 1.542(12) .
C29 H29A 0.9800 .
C29 H29B 0.9800 .
C29 H29C 0.9800 .
C30 H30A 0.9800 .
C30 H30B 0.9800 .
C30 H30C 0.9800 .
C31 H31A 0.9800 .
C31 H31B 0.9800 .
C31 H31C 0.9800 .
C32 C37 1.404(10) .
C32 C33 1.421(10) .
C32 B1 1.555(11) .
C33 C34 1.402(10) .
C33 C38 1.520(11) .
C34 C35 1.363(11) .
C34 H34A 0.9500 .
C35 C36 1.381(10) .
C35 C40 1.524(10) .
C36 C37 1.405(10) .
C36 H36A 0.9500 .
C37 C39 1.497(10) .
C38 H38A 0.9800 .
C38 H38B 0.9800 .
C38 H38C 0.9800 .
C39 H39A 0.9801 .
C39 H39B 0.9801 .
C39 H39C 0.9801 .
C40 H40A 0.9800 .
C40 H40B 0.9800 .
C40 H40C 0.9800 .
C41 C42 1.3900 .
C41 C46 1.3900 .
C41 B2 1.567(12) .
C42 C43 1.3900 .
C42 C47 1.488(11) .
C43 C44 1.3900 .
C43 H43A 0.9500 .
C44 C45 1.3900 .
C44 C49 1.59(2) .
C45 C46 1.3900 .
C45 H45A 0.9500 .
C46 C48 1.573(13) .
C47 H47A 0.9800 .
C47 H47B 0.9800 .
C47 H47C 0.9800 .
C48 H48A 0.9800 .
C48 H48B 0.9800 .
C48 H48C 0.9800 .
C49 H49A 0.9800 .
C49 H49B 0.9800 .
C49 H49C 0.9800 .
C50 C51 1.3900 .
C50 C55 1.3900 .
C50 B2 1.580(12) .
C51 C52 1.3900 .
C51 C57 1.539(13) .
C52 C53 1.3900 .
C52 H52A 0.9500 .
C53 C54 1.3900 .
C53 C58 1.559(15) .
C54 C55 1.3900 .
C54 H54A 0.9500 .
C55 C56 1.508(9) .
C56 H56A 0.9800 .
C56 H56B 0.9800 .
C56 H56C 0.9800 .
C57 H57A 0.9800 .
C57 H57B 0.9800 .
C57 H57C 0.9800 .
C58 H58A 0.9800 .
C58 H58B 0.9800 .
C58 H58C 0.9800 .
C59 C60 1.373(9) .
C59 H59A 0.9500 .
C60 C61 1.391(10) .
C60 H60A 0.9500 .
C61 C62 1.402(10) .
C61 C79 1.515(11) .
C62 C63 1.370(9) .
C62 H62A 0.9500 .
C63 C64 1.488(9) .
C64 C65 1.372(8) .
C65 C66 1.382(9) .
C65 H65A 0.9500 .
C66 C67 1.394(9) .
C66 C83 1.544(10) .
C67 C68 1.357(9) .
C67 H67A 0.9500 .
C68 H68A 0.9500 .
C69 C70 1.356(9) .
C69 H69A 0.9500 .
C70 C71 1.394(9) .
C70 H70A 0.9500 .
C71 C72 1.407(9) .
C71 C91 1.526(9) .
C72 C73 1.373(8) .
C72 H72A 0.9500 .
C73 C74 1.483(8) .
C74 C75 1.392(8) .
C75 C76 1.385(9) .
C75 H75A 0.9500 .
C76 C77 1.378(9) .
C76 C87 1.497(10) .
C77 C78 1.387(9) .
C77 H77A 0.9500 .
C78 H78A 0.9500 .
C79 C80 1.455(14) .
C79 C81 1.486(14) .
C79 C82 1.563(15) .
C80 H80A 0.9800 .
C80 H80B 0.9800 .
C80 H80C 0.9800 .
C81 H81A 0.9800 .
C81 H81B 0.9800 .
C81 H81C 0.9800 .
C82 H82A 0.9800 .
C82 H82B 0.9800 .
C82 H82C 0.9800 .
C83 C85 1.487(13) .
C83 C84 1.539(11) .
C83 C86 1.549(12) .
C84 H84A 0.9800 .
C84 H84B 0.9800 .
C84 H84C 0.9800 .
C85 H85A 0.9800 .
C85 H85B 0.9800 .
C85 H85C 0.9800 .
C86 H86A 0.9800 .
C86 H86B 0.9800 .
C86 H86C 0.9800 .
C87 C88 1.502(12) .
C87 C89 1.508(11) .
C87 C90 1.542(12) .
C88 H88A 0.9800 .
C88 H88B 0.9800 .
C88 H88C 0.9800 .
C89 H89A 0.9800 .
C89 H89B 0.9800 .
C89 H89C 0.9800 .
C90 H90A 0.9800 .
C90 H90B 0.9800 .
C90 H90C 0.9800 .
C91 C93 1.508(10) .
C91 C94 1.525(10) .
C91 C92 1.533(10) .
C92 H92A 0.9800 .
C92 H92B 0.9800 .
C92 H92C 0.9800 .
C93 H93A 0.9800 .
C93 H93B 0.9800 .
C93 H93C 0.9800 .
C94 H94A 0.9800 .
C94 H94B 0.9800 .
C94 H94C 0.9800 .
